data_4518163
loop_
_publ_author_name
'Dong, Wu-Wei'
'Li, Yi-Nan'
'Chang, Xin'
'Shen, Chong'
'Wang, Chun-Jiang'

_publ_section_title
;
 Chiral Ugi-Type Amines: Practical Synthesis, Ligand Development, and
 Asymmetric Catalysis
;
_journal_name_full 'ACS Catalysis'
_journal_page_first 12954
_journal_page_last 12959
_journal_paper_doi 10.1021/acscatal.0c04077
_journal_year 2020
_chemical_absolute_configuration rm
_chemical_formula_moiety 'C22 H30 B Fe N'
_chemical_formula_sum 'C22 H30 B Fe N'
_chemical_formula_weight 375.13
_space_group_crystal_system orthorhombic
_space_group_IT_number 19
_space_group_name_Hall 'P 2ac 2ab'
_space_group_name_H-M_alt 'P 21 21 21'
_atom_sites_solution_hydrogens mixed
_atom_sites_solution_primary direct
_audit_creation_date 2019-11-04
_audit_creation_method
;
Olex2 1.2
(compiled 2014.09.19 svn.r3010 for OlexSys, GUI svn.r4874)
;
_cell_angle_alpha 90
_cell_angle_beta 90
_cell_angle_gamma 90
_cell_formula_units_Z 4
_cell_length_a 9.618
_cell_length_b 14.21240(10)
_cell_length_c 14.45860(10)
_cell_measurement_reflns_used 47721
_cell_measurement_temperature 100
_cell_measurement_theta_max 147.66
_cell_measurement_theta_min 8.724
_cell_volume 1976.416(19)
_computing_molecular_graphics 'Olex2 (Dolomanov et al., 2009)'
_computing_publication_material 'Olex2 (Dolomanov et al., 2009)'
_computing_structure_refinement 'ShelXL (Sheldrick, 2008)'
_computing_structure_solution 'XS (Sheldrick, 2008)'
_diffrn_ambient_temperature 100
_diffrn_detector 'Bruker APEX2 area detector'
_diffrn_detector_area_resol_mean 7.9
_diffrn_detector_type 'CCD area detector'
_diffrn_measured_fraction_theta_full 0.988
_diffrn_measured_fraction_theta_max 0.988
_diffrn_measurement_device 'three-circle diffractometer'
_diffrn_measurement_device_type 'multiwire proportional'
_diffrn_measurement_method 'phi and omega scans'
_diffrn_radiation_monochromator graphite
_diffrn_radiation_probe x-ray
_diffrn_radiation_type CuK\a
_diffrn_radiation_wavelength 1.54178
_diffrn_reflns_av_R_equivalents 0.0302
_diffrn_reflns_av_unetI/netI 0.0115
_diffrn_reflns_Laue_measured_fraction_full 0.988
_diffrn_reflns_Laue_measured_fraction_max 0.988
_diffrn_reflns_limit_h_max 11
_diffrn_reflns_limit_h_min -11
_diffrn_reflns_limit_k_max 17
_diffrn_reflns_limit_k_min -17
_diffrn_reflns_limit_l_max 17
_diffrn_reflns_limit_l_min -18
_diffrn_reflns_number 47721
_diffrn_reflns_point_group_measured_fraction_full 0.987
_diffrn_reflns_point_group_measured_fraction_max 0.986
_diffrn_reflns_theta_full 67.679
_diffrn_reflns_theta_max 73.830
_diffrn_reflns_theta_min 4.362
_diffrn_source 'microfocus sealed X-ray tube'
_diffrn_source_type 'Incoatec I\ms'
_exptl_absorpt_coefficient_mu 6.114
_exptl_absorpt_correction_T_max 0.543
_exptl_absorpt_correction_T_min 0.383
_exptl_absorpt_correction_type multi-scan
_exptl_crystal_colour yellow
_exptl_crystal_colour_primary yellow
_exptl_crystal_density_diffrn 1.261
_exptl_crystal_description block
_exptl_crystal_F_000 800
_exptl_crystal_size_max 0.2
_exptl_crystal_size_mid 0.15
_exptl_crystal_size_min 0.1
_refine_diff_density_max 0.177
_refine_diff_density_min -0.143
_refine_diff_density_rms 0.029
_refine_ls_abs_structure_details
;
 Flack x determined using 1647 quotients [(I+)-(I-)]/[(I+)+(I-)]
 (Parsons and Flack (2004), Acta Cryst. A60, s61).
;
_refine_ls_abs_structure_Flack -0.0094(12)
_refine_ls_extinction_coef 0.00082(14)
_refine_ls_extinction_expression Fc^*^=kFc[1+0.001xFc^2^\l^3^/sin(2\q)]^-1/4^
_refine_ls_extinction_method SHELXL
_refine_ls_goodness_of_fit_ref 1.034
_refine_ls_hydrogen_treatment mixed
_refine_ls_matrix_type full
_refine_ls_number_parameters 241
_refine_ls_number_reflns 3939
_refine_ls_number_restraints 0
_refine_ls_restrained_S_all 1.034
_refine_ls_R_factor_all 0.0173
_refine_ls_R_factor_gt 0.0171
_refine_ls_shift/su_max 0.000
_refine_ls_shift/su_mean 0.000
_refine_ls_structure_factor_coef Fsqd
_refine_ls_weighting_details
;
 w=1/[\s^2^(Fo^2^)+(0.0260P)^2^+0.4370P]
 where P=(Fo^2^+2Fc^2^)/3
;
_refine_ls_weighting_scheme calc
_refine_ls_wR_factor_gt 0.0456
_refine_ls_wR_factor_ref 0.0457
_reflns_Friedel_coverage 0.752
_reflns_Friedel_fraction_full 0.987
_reflns_Friedel_fraction_max 0.985
_reflns_number_gt 3900
_reflns_number_total 3939
_reflns_threshold_expression 'I > 2\s(I)'
_cod_data_source_file cs0c04077_si_002.cif
_cod_data_source_block 1
_cod_original_cell_volume 1976.42(2)
_cod_database_code 4518163
_shelxl_version_number 2013-2
_shelx_space_group_comment
;
The symmetry employed for this shelxl refinement is uniquely defined
by the following loop, which should always be used as a source of
symmetry information in preference to the above space-group names.
They are only intended as comments.
;
_olex2_refinement_description
;
1. Fixed Uiso
 At 1.2 times of:
  All C(H) groups, All C(H,H) groups
 At 1.5 times of:
  All C(H,H,H) groups
2.a Ternary CH refined with riding coordinates:
 C11(H11)
2.b Secondary CH2 refined with riding coordinates:
 C14(H14A,H14B), C15(H15A,H15B), C16(H16A,H16B)
2.c Aromatic/amide H refined with riding coordinates:
 C1(H1), C2(H2), C3(H3), C4(H4), C5(H5), C6(H6), C7(H7), C8(H8), C10(H10),
 C18(H18), C19(H19), C20(H20), C21(H21), C22(H22)
2.d Idealised Me refined as rotating group:
 C12(H12A,H12B,H12C), C13(H13A,H13B,H13C)
;
_olex2_submission_special_instructions 'No special instructions were received'

loop_
_space_group_symop_operation_xyz
'x, y, z'
'-x+1/2, -y, z+1/2'
'x+1/2, -y+1/2, -z'
'-x, y+1/2, -z+1/2'

loop_
_atom_site_label
_atom_site_type_symbol
_atom_site_fract_x
_atom_site_fract_y
_atom_site_fract_z
_atom_site_U_iso_or_equiv
_atom_site_adp_type
_atom_site_occupancy
_atom_site_site_symmetry_order
_atom_site_calc_flag
_atom_site_refinement_flags_posn
_atom_site_refinement_flags_adp
_atom_site_refinement_flags_occupancy
_atom_site_disorder_assembly
_atom_site_disorder_group
Fe1 Fe 0.03531(2) 0.15254(2) 0.69625(2) 0.01240(7) Uani 1 1 d . . . . .
N1 N -0.37812(13) 0.30132(9) 0.68429(9) 0.0147(3) Uani 1 1 d . . . . .
C1 C 0.06731(18) 0.04475(12) 0.78733(12) 0.0229(4) Uani 1 1 d . . . . .
H1 H 0.0476 0.0455 0.8517 0.027 Uiso 1 1 calc R . . . .
C2 C -0.02492(19) 0.01553(11) 0.71642(13) 0.0247(4) Uani 1 1 d . . . . .
H2 H -0.1173 -0.0064 0.7251 0.030 Uiso 1 1 calc R . . . .
C3 C 0.0445(2) 0.02469(12) 0.63000(12) 0.0235(4) Uani 1 1 d . . . . .
H3 H 0.0071 0.0098 0.5710 0.028 Uiso 1 1 calc R . . . .
C4 C 0.18033(19) 0.06026(12) 0.64802(13) 0.0221(4) Uani 1 1 d . . . . .
H4 H 0.2495 0.0734 0.6029 0.027 Uiso 1 1 calc R . . . .
C5 C 0.19470(18) 0.07273(12) 0.74532(13) 0.0210(3) Uani 1 1 d . . . . .
H5 H 0.2748 0.0956 0.7765 0.025 Uiso 1 1 calc R . . . .
C6 C 0.08751(17) 0.28058(11) 0.64218(12) 0.0159(3) Uani 1 1 d . . . . .
H6 H 0.1665 0.2940 0.6050 0.019 Uiso 1 1 calc R . . . .
C7 C 0.08146(17) 0.28540(11) 0.74046(12) 0.0170(3) Uani 1 1 d . . . . .
H7 H 0.1556 0.3030 0.7803 0.020 Uiso 1 1 calc R . . . .
C8 C -0.05449(17) 0.25932(11) 0.76872(11) 0.0163(3) Uani 1 1 d . . . . .
H8 H -0.0868 0.2562 0.8307 0.020 Uiso 1 1 calc R . . . .
C9 C -0.13489(15) 0.23841(10) 0.68764(11) 0.0127(3) Uani 1 1 d . . . . .
C10 C -0.04593(17) 0.25197(11) 0.60926(10) 0.0143(3) Uani 1 1 d . . . . .
H10 H -0.0713 0.2434 0.5463 0.017 Uiso 1 1 calc R . . . .
C11 C -0.28657(15) 0.21216(10) 0.68500(11) 0.0130(3) Uani 1 1 d . . . . .
H11 H -0.3074 0.1777 0.7437 0.016 Uiso 1 1 calc R . . . .
C12 C -0.34629(17) 0.36269(12) 0.60330(11) 0.0186(3) Uani 1 1 d . . . . .
H12A H -0.4084 0.4173 0.6037 0.028 Uiso 1 1 calc GR . . . .
H12B H -0.3600 0.3270 0.5460 0.028 Uiso 1 1 calc GR . . . .
H12C H -0.2496 0.3840 0.6070 0.028 Uiso 1 1 calc GR . . . .
C13 C -0.34822(16) 0.35707(12) 0.76958(11) 0.0185(3) Uani 1 1 d . . . . .
H13A H -0.2512 0.3782 0.7686 0.028 Uiso 1 1 calc GR . . . .
H13B H -0.3639 0.3177 0.8242 0.028 Uiso 1 1 calc GR . . . .
H13C H -0.4099 0.4119 0.7719 0.028 Uiso 1 1 calc GR . . . .
C14 C -0.32192(15) 0.14516(12) 0.60455(10) 0.0149(3) Uani 1 1 d . . . . .
H14A H -0.3705 0.1815 0.5559 0.018 Uiso 1 1 calc R . . . .
H14B H -0.2340 0.1215 0.5776 0.018 Uiso 1 1 calc R . . . .
C15 C -0.41222(17) 0.06089(11) 0.63099(11) 0.0164(3) Uani 1 1 d . . . . .
H15A H -0.4992 0.0836 0.6599 0.020 Uiso 1 1 calc R . . . .
H15B H -0.3623 0.0220 0.6771 0.020 Uiso 1 1 calc R . . . .
C16 C -0.44832(17) -0.00021(11) 0.54610(11) 0.0188(3) Uani 1 1 d . . . . .
H16A H -0.5228 -0.0450 0.5634 0.023 Uiso 1 1 calc R . . . .
H16B H -0.4849 0.0409 0.4965 0.023 Uiso 1 1 calc R . . . .
C17 C -0.32575(17) -0.05476(12) 0.50911(11) 0.0178(3) Uani 1 1 d . . . . .
C18 C -0.28697(19) -0.13986(13) 0.55047(11) 0.0232(4) Uani 1 1 d . . . . .
H18 H -0.3404 -0.1640 0.6004 0.028 Uiso 1 1 calc R . . . .
C19 C -0.1719(2) -0.18944(14) 0.51970(13) 0.0287(4) Uani 1 1 d . . . . .
H19 H -0.1470 -0.2470 0.5486 0.034 Uiso 1 1 calc R . . . .
C20 C -0.09274(19) -0.15525(15) 0.44666(12) 0.0280(4) Uani 1 1 d . . . . .
H20 H -0.0135 -0.1890 0.4258 0.034 Uiso 1 1 calc R . . . .
C21 C -0.13035(19) -0.07166(13) 0.40461(12) 0.0244(4) Uani 1 1 d . . . . .
H21 H -0.0769 -0.0481 0.3544 0.029 Uiso 1 1 calc R . . . .
C22 C -0.24606(18) -0.02176(12) 0.43529(11) 0.0207(3) Uani 1 1 d . . . . .
H22 H -0.2711 0.0354 0.4056 0.025 Uiso 1 1 calc R . . . .
B1 B -0.54334(19) 0.27667(13) 0.68595(13) 0.0187(3) Uani 1 1 d . . . . .
H1A H -0.598(2) 0.3436(17) 0.6956(16) 0.033(6) Uiso 1 1 d . . . . .
H1B H -0.561(2) 0.2296(16) 0.7479(15) 0.027(6) Uiso 1 1 d . . . . .
H1C H -0.573(2) 0.2421(17) 0.6206(16) 0.030(6) Uiso 1 1 d . . . . .

loop_
_atom_site_aniso_label
_atom_site_aniso_U_11
_atom_site_aniso_U_22
_atom_site_aniso_U_33
_atom_site_aniso_U_23
_atom_site_aniso_U_13
_atom_site_aniso_U_12
Fe1 0.01080(11) 0.01157(12) 0.01484(11) 0.00134(9) 0.00016(9) 0.00059(9)
N1 0.0130(6) 0.0141(6) 0.0168(7) 0.0000(5) 0.0004(5) 0.0010(5)
C1 0.0250(9) 0.0188(8) 0.0248(9) 0.0089(7) 0.0028(7) 0.0047(6)
C2 0.0203(8) 0.0120(7) 0.0419(10) 0.0061(7) 0.0014(8) -0.0015(7)
C3 0.0276(9) 0.0140(8) 0.0290(9) -0.0049(6) -0.0053(8) 0.0051(7)
C4 0.0205(8) 0.0177(8) 0.0281(9) 0.0026(7) 0.0058(7) 0.0077(6)
C5 0.0167(8) 0.0171(8) 0.0293(9) 0.0042(7) -0.0037(7) 0.0047(6)
C6 0.0129(7) 0.0124(7) 0.0225(8) 0.0031(6) 0.0005(6) -0.0011(6)
C7 0.0142(7) 0.0136(7) 0.0232(8) -0.0029(6) -0.0045(6) 0.0004(6)
C8 0.0156(8) 0.0165(7) 0.0167(7) -0.0021(6) -0.0017(6) 0.0023(6)
C9 0.0119(7) 0.0107(7) 0.0154(7) 0.0006(6) -0.0002(6) 0.0012(5)
C10 0.0135(7) 0.0136(7) 0.0158(7) 0.0026(5) -0.0002(6) 0.0006(6)
C11 0.0116(7) 0.0125(7) 0.0148(7) 0.0000(6) 0.0003(5) 0.0002(5)
C12 0.0172(7) 0.0167(8) 0.0220(8) 0.0053(6) 0.0003(6) 0.0007(6)
C13 0.0169(7) 0.0165(8) 0.0221(7) -0.0051(6) 0.0007(6) 0.0016(6)
C14 0.0138(7) 0.0155(8) 0.0155(7) -0.0013(6) 0.0008(5) -0.0014(6)
C15 0.0156(7) 0.0168(8) 0.0168(7) -0.0008(6) 0.0000(6) -0.0032(6)
C16 0.0172(8) 0.0193(8) 0.0200(7) -0.0030(6) -0.0028(6) -0.0048(6)
C17 0.0197(8) 0.0178(8) 0.0159(7) -0.0041(6) -0.0036(6) -0.0035(6)
C18 0.0302(9) 0.0213(9) 0.0182(7) -0.0005(7) -0.0015(7) -0.0022(7)
C19 0.0376(11) 0.0230(9) 0.0254(9) -0.0027(7) -0.0059(8) 0.0055(8)
C20 0.0265(8) 0.0312(10) 0.0264(8) -0.0137(8) -0.0024(7) 0.0038(8)
C21 0.0257(9) 0.0294(10) 0.0181(8) -0.0080(7) 0.0018(7) -0.0062(7)
C22 0.0257(8) 0.0190(8) 0.0172(8) -0.0022(6) -0.0028(6) -0.0040(7)
B1 0.0110(7) 0.0214(9) 0.0239(9) -0.0005(7) -0.0001(7) 0.0009(7)

loop_
_atom_type_symbol
_atom_type_description
_atom_type_scat_dispersion_real
_atom_type_scat_dispersion_imag
_atom_type_scat_source
C C 0.0181 0.0091 'International Tables Vol C Tables 4.2.6.8 and 6.1.1.4'
H H 0.0000 0.0000 'International Tables Vol C Tables 4.2.6.8 and 6.1.1.4'
B B 0.0090 0.0039 'International Tables Vol C Tables 4.2.6.8 and 6.1.1.4'
Fe Fe -1.1336 3.1974 'International Tables Vol C Tables 4.2.6.8 and 6.1.1.4'
N N 0.0311 0.0180 'International Tables Vol C Tables 4.2.6.8 and 6.1.1.4'

loop_
_geom_angle_atom_site_label_1
_geom_angle_atom_site_label_2
_geom_angle_atom_site_label_3
_geom_angle
_geom_angle_site_symmetry_1
_geom_angle_site_symmetry_3
_geom_angle_publ_flag
C1 Fe1 C2 40.51(7) . . ?
C1 Fe1 C3 68.36(7) . . ?
C1 Fe1 C9 127.38(7) . . ?
C1 Fe1 C10 166.19(7) . . ?
C2 Fe1 C3 40.52(7) . . ?
C4 Fe1 C1 68.58(7) . . ?
C4 Fe1 C2 68.35(7) . . ?
C4 Fe1 C3 40.73(8) . . ?
C4 Fe1 C6 105.91(7) . . ?
C4 Fe1 C7 123.60(7) . . ?
C4 Fe1 C9 155.63(7) . . ?
C4 Fe1 C10 119.69(7) . . ?
C5 Fe1 C1 40.88(7) . . ?
C5 Fe1 C2 68.54(7) . . ?
C5 Fe1 C3 68.73(7) . . ?
C5 Fe1 C4 40.95(7) . . ?
C5 Fe1 C6 116.41(7) . . ?
C5 Fe1 C7 104.04(7) . . ?
C5 Fe1 C8 123.76(7) . . ?
C5 Fe1 C9 163.09(7) . . ?
C5 Fe1 C10 152.47(7) . . ?
C6 Fe1 C1 151.31(7) . . ?
C6 Fe1 C2 165.63(7) . . ?
C6 Fe1 C3 126.74(7) . . ?
C6 Fe1 C9 69.02(6) . . ?
C6 Fe1 C10 40.87(6) . . ?
C7 Fe1 C1 117.31(7) . . ?
C7 Fe1 C2 153.39(7) . . ?
C7 Fe1 C3 162.47(7) . . ?
C7 Fe1 C6 40.79(6) . . ?
C7 Fe1 C9 68.99(6) . . ?
C7 Fe1 C10 68.72(6) . . ?
C8 Fe1 C1 106.92(7) . . ?
C8 Fe1 C2 120.95(7) . . ?
C8 Fe1 C3 156.44(7) . . ?
C8 Fe1 C4 161.10(7) . . ?
C8 Fe1 C6 68.74(7) . . ?
C8 Fe1 C7 40.73(7) . . ?
C8 Fe1 C9 41.18(6) . . ?
C8 Fe1 C10 68.89(6) . . ?
C9 Fe1 C2 110.41(7) . . ?
C9 Fe1 C3 122.23(7) . . ?
C9 Fe1 C10 40.99(6) . . ?
C10 Fe1 C2 129.39(7) . . ?
C10 Fe1 C3 109.89(7) . . ?
C11 N1 B1 112.35(12) . . ?
C12 N1 C11 111.61(12) . . ?
C12 N1 C13 107.36(12) . . ?
C12 N1 B1 109.74(12) . . ?
C13 N1 C11 108.68(12) . . ?
C13 N1 B1 106.86(12) . . ?
C2 C1 Fe1 70.09(9) . . ?
C2 C1 C5 108.16(16) . . ?
C5 C1 Fe1 69.24(9) . . ?
C1 C2 Fe1 69.41(9) . . ?
C1 C2 C3 108.33(15) . . ?
C3 C2 Fe1 69.87(9) . . ?
C2 C3 Fe1 69.60(10) . . ?
C2 C3 C4 107.59(16) . . ?
C4 C3 Fe1 68.95(10) . . ?
C3 C4 Fe1 70.33(10) . . ?
C3 C4 C5 108.28(16) . . ?
C5 C4 Fe1 69.41(10) . . ?
C1 C5 Fe1 69.89(9) . . ?
C1 C5 C4 107.63(16) . . ?
C4 C5 Fe1 69.63(10) . . ?
C7 C6 Fe1 69.57(10) . . ?
C7 C6 C10 108.04(14) . . ?
C10 C6 Fe1 69.71(9) . . ?
C6 C7 Fe1 69.63(10) . . ?
C8 C7 Fe1 69.41(9) . . ?
C8 C7 C6 108.20(14) . . ?
C7 C8 Fe1 69.86(9) . . ?
C7 C8 C9 108.38(14) . . ?
C9 C8 Fe1 69.76(8) . . ?
C8 C9 Fe1 69.06(8) . . ?
C8 C9 C11 126.42(14) . . ?
C10 C9 Fe1 69.55(8) . . ?
C10 C9 C8 107.24(13) . . ?
C10 C9 C11 126.27(14) . . ?
C11 C9 Fe1 128.97(10) . . ?
C6 C10 Fe1 69.42(9) . . ?
C6 C10 C9 108.13(13) . . ?
C9 C10 Fe1 69.46(8) . . ?
C9 C11 N1 110.46(12) . . ?
C9 C11 C14 112.69(12) . . ?
C14 C11 N1 112.11(12) . . ?
C15 C14 C11 114.89(12) . . ?
C14 C15 C16 111.72(13) . . ?
C17 C16 C15 113.29(13) . . ?
C18 C17 C16 120.04(15) . . ?
C22 C17 C16 121.85(15) . . ?
C22 C17 C18 118.09(16) . . ?
C19 C18 C17 121.01(17) . . ?
C18 C19 C20 120.26(18) . . ?
C21 C20 C19 119.42(17) . . ?
C20 C21 C22 120.44(17) . . ?
C21 C22 C17 120.77(17) . . ?

loop_
_geom_bond_atom_site_label_1
_geom_bond_atom_site_label_2
_geom_bond_distance
_geom_bond_site_symmetry_2
_geom_bond_publ_flag
Fe1 C1 2.0434(17) . ?
Fe1 C2 2.0524(16) . ?
Fe1 C3 2.0560(16) . ?
Fe1 C4 2.0377(17) . ?
Fe1 C5 2.0348(16) . ?
Fe1 C6 2.0431(16) . ?
Fe1 C7 2.0423(16) . ?
Fe1 C8 2.0363(16) . ?
Fe1 C9 2.0457(15) . ?
Fe1 C10 2.0469(15) . ?
N1 C11 1.5431(19) . ?
N1 C12 1.492(2) . ?
N1 C13 1.494(2) . ?
N1 B1 1.627(2) . ?
C1 C2 1.418(3) . ?
C1 C5 1.424(2) . ?
C2 C3 1.423(3) . ?
C3 C4 1.425(3) . ?
C4 C5 1.425(2) . ?
C6 C7 1.424(2) . ?
C6 C10 1.428(2) . ?
C7 C8 1.419(2) . ?
C8 C9 1.435(2) . ?
C9 C10 1.433(2) . ?
C9 C11 1.506(2) . ?
C11 C14 1.541(2) . ?
C14 C15 1.528(2) . ?
C15 C16 1.543(2) . ?
C16 C17 1.509(2) . ?
C17 C18 1.400(2) . ?
C17 C22 1.395(2) . ?
C18 C19 1.385(3) . ?
C19 C20 1.390(3) . ?
C20 C21 1.383(3) . ?
C21 C22 1.392(3) . ?
